data_1553633
loop_
_publ_author_name
'Zhao, Fen'
'Liu, Yaowen'
'Yang, Shu'
'Xie, Kai'
'Jiang, Yubo'

_publ_section_title
;
 Pd-catalyzed selective N(3)-ortho C--H arylation of 1,4-disubstituted
 1,2,3-triazoles
;
_journal_issue 6
_journal_name_full 'Organic Chemistry Frontiers'
_journal_page_first 1112
_journal_paper_doi 10.1039/C6QO00834H
_journal_volume 4
_journal_year 2017
_chemical_formula_moiety 'C29 H25 N3'
_chemical_formula_sum 'C29 H25 N3'
_chemical_formula_weight 415.52
_space_group_crystal_system triclinic
_space_group_IT_number 2
_space_group_name_Hall '-P 1'
_space_group_name_H-M_alt 'P -1'
_atom_sites_solution_hydrogens geom
_atom_sites_solution_primary dual
_audit_creation_date 2016-10-21
_audit_creation_method
;
Olex2 1.2-beta
(compiled 2016.09.09 svn.r3337 for OlexSys, GUI svn.r5227)
;
_audit_update_record
;
2016-10-23 deposited with the CCDC.
2017-02-22 downloaded from the CCDC.
;
_cell_angle_alpha 100.063(4)
_cell_angle_beta 91.086(4)
_cell_angle_gamma 92.460(4)
_cell_formula_units_Z 2
_cell_length_a 5.768(2)
_cell_length_b 9.924(4)
_cell_length_c 20.463(7)
_cell_measurement_reflns_used 2936
_cell_measurement_temperature 298
_cell_measurement_theta_max 24.925
_cell_measurement_theta_min 2.474
_cell_volume 1151.8(7)
_computing_cell_refinement 'SAINT v8.34A (Bruker, 2013)'
_computing_data_reduction 'SAINT v8.34A (Bruker, 2013)'
_computing_molecular_graphics 'Olex2 (Dolomanov et al., 2009)'
_computing_publication_material 'Olex2 (Dolomanov et al., 2009)'
_computing_structure_refinement 'ShelXL (Sheldrick, 2015)'
_computing_structure_solution 'ShelXT (Sheldrick, 2015)'
_diffrn_ambient_temperature 298
_diffrn_measured_fraction_theta_full 0.995
_diffrn_measured_fraction_theta_max 0.989
_diffrn_measurement_device_type 'CCD Area Detector'
_diffrn_radiation_type MoK\a
_diffrn_radiation_wavelength 0.71073
_diffrn_reflns_av_R_equivalents 0.0168
_diffrn_reflns_av_unetI/netI 0.0290
_diffrn_reflns_Laue_measured_fraction_full 0.995
_diffrn_reflns_Laue_measured_fraction_max 0.989
_diffrn_reflns_limit_h_max 7
_diffrn_reflns_limit_h_min -6
_diffrn_reflns_limit_k_max 12
_diffrn_reflns_limit_k_min -12
_diffrn_reflns_limit_l_max 25
_diffrn_reflns_limit_l_min -25
_diffrn_reflns_number 8995
_diffrn_reflns_point_group_measured_fraction_full 0.995
_diffrn_reflns_point_group_measured_fraction_max 0.989
_diffrn_reflns_theta_full 25.242
_diffrn_reflns_theta_max 26.366
_diffrn_reflns_theta_min 2.474
_exptl_absorpt_coefficient_mu 0.071
_exptl_absorpt_correction_type none
_exptl_crystal_colour colourless
_exptl_crystal_colour_primary colourless
_exptl_crystal_density_diffrn 1.198
_exptl_crystal_description block
_exptl_crystal_F_000 440
_refine_diff_density_max 0.134
_refine_diff_density_min -0.172
_refine_diff_density_rms 0.030
_refine_ls_extinction_method none
_refine_ls_goodness_of_fit_ref 1.025
_refine_ls_hydrogen_treatment constr
_refine_ls_matrix_type full
_refine_ls_number_parameters 328
_refine_ls_number_reflns 4674
_refine_ls_number_restraints 76
_refine_ls_restrained_S_all 1.043
_refine_ls_R_factor_all 0.0692
_refine_ls_R_factor_gt 0.0457
_refine_ls_shift/su_max 0.000
_refine_ls_shift/su_mean 0.000
_refine_ls_structure_factor_coef Fsqd
_refine_ls_weighting_details 'w=1/[\s^2^(Fo^2^)+(0.0598P)^2^+0.1412P] where P=(Fo^2^+2Fc^2^)/3'
_refine_ls_weighting_scheme calc
_refine_ls_wR_factor_gt 0.1142
_refine_ls_wR_factor_ref 0.1290
_reflns_Friedel_coverage 0.000
_reflns_number_gt 3305
_reflns_number_total 4674
_reflns_threshold_expression 'I > 2\s(I)'
_cod_data_source_file c6qo00834h1.cif
_cod_data_source_block ybm_0m
_cod_database_code 1553633
_shelx_space_group_comment
;
The symmetry employed for this shelxl refinement is uniquely defined
by the following loop, which should always be used as a source of
symmetry information in preference to the above space-group names.
They are only intended as comments.
;
_olex2_refinement_description
;
1. Fixed Uiso
 At 1.2 times of:
  All C(H) groups, All C(H,H) groups
 At 1.5 times of:
  All C(H,H,H) groups
2. Restrained distances
 C24-C29
 1.39 with sigma of 0.001
3. Rigid body (RIGU) restrains
 C19, C20
 with sigma for 1-2 distances of 0.001 and sigma for 1-3 distances of 0.001
 H22B, C24, C25, C25A, C26, C26A, C27, C28, C28A, C29, C29A
 with sigma for 1-2 distances of 0.004 and sigma for 1-3 distances of 0.004
4. Others
 Sof(C25A)=Sof(H25A)=Sof(C26A)=Sof(H26A)=Sof(H27A)=Sof(C28A)=Sof(H28A)=
 Sof(C29A)=Sof(H29A)=1-FVAR(1)
 Sof(C25)=Sof(H25)=Sof(C26)=Sof(H26)=Sof(H27)=Sof(C28)=Sof(H28)=Sof(C29)=
 Sof(H29)=FVAR(1)
5.a Secondary CH2 refined with riding coordinates:
 C23(H23A,H23B)
5.b Aromatic/amide H refined with riding coordinates:
 C1(H1), C6(H6), C7(H7), C9(H9), C10(H10), C12(H12), C13(H13), C14(H14),
 C17(H17), C18(H18), C20(H20), C21(H21), C25(H25), C25A(H25A), C26(H26),
 C26A(H26A), C27(H27), C27(H27A), C28(H28), C28A(H28A), C29(H29), C29A(H29A)
5.c Idealised Me refined as rotating group:
 C11(H11A,H11B,H11C), C22(H22A,H22B,H22C)
;
_shelx_shelxl_version_number 2014/7
_olex2_submission_special_instructions 'No special instructions were received'

loop_
_space_group_symop_operation_xyz
'x, y, z'
'-x, -y, -z'

loop_
_atom_site_label
_atom_site_type_symbol
_atom_site_fract_x
_atom_site_fract_y
_atom_site_fract_z
_atom_site_U_iso_or_equiv
_atom_site_adp_type
_atom_site_occupancy
_atom_site_site_symmetry_order
_atom_site_calc_flag
_atom_site_refinement_flags_posn
_atom_site_refinement_flags_adp
_atom_site_refinement_flags_occupancy
_atom_site_disorder_assembly
_atom_site_disorder_group
N1 N 0.6774(2) 0.03449(12) 0.70787(7) 0.0526(3) Uani 1 1 d . . . . .
N2 N 0.4494(2) 0.05483(11) 0.71404(6) 0.0449(3) Uani 1 1 d . . . . .
N3 N 0.7793(2) 0.15184(12) 0.70105(6) 0.0504(3) Uani 1 1 d . . . . .
C1 C 0.4055(2) 0.18506(14) 0.71113(7) 0.0467(3) Uani 1 1 d . . . . .
H1 H 0.2621 0.2248 0.7140 0.056 Uiso 1 1 calc R . . . .
C2 C 0.6155(2) 0.24673(14) 0.70304(7) 0.0428(3) Uani 1 1 d . . . . .
C3 C 0.6738(2) 0.39104(14) 0.69766(8) 0.0482(4) Uani 1 1 d . . . . .
C4 C 0.5769(3) 0.44494(14) 0.64485(8) 0.0522(4) Uani 1 1 d . . . . .
C5 C 0.4195(3) 0.36257(14) 0.59272(7) 0.0489(4) Uani 1 1 d . . . . .
C6 C 0.4819(3) 0.23969(16) 0.55524(8) 0.0547(4) Uani 1 1 d . . . . .
H6 H 0.6231 0.2039 0.5642 0.066 Uiso 1 1 calc R . . . .
C7 C 0.3374(3) 0.16977(17) 0.50491(8) 0.0580(4) Uani 1 1 d . . . . .
H7 H 0.3845 0.0884 0.4801 0.070 Uiso 1 1 calc R . . . .
C8 C 0.1241(3) 0.21798(18) 0.49049(8) 0.0566(4) Uani 1 1 d . . . . .
C9 C 0.0626(3) 0.34036(18) 0.52789(9) 0.0623(4) Uani 1 1 d . . . . .
H9 H -0.0793 0.3756 0.5191 0.075 Uiso 1 1 calc R . . . .
C10 C 0.2064(3) 0.41147(16) 0.57792(9) 0.0587(4) Uani 1 1 d . . . . .
H10 H 0.1599 0.4936 0.6022 0.070 Uiso 1 1 calc R . . . .
C11 C -0.0339(3) 0.1393(2) 0.43652(9) 0.0810(6) Uani 1 1 d . . . . .
H11A H 0.0575 0.0949 0.4010 0.121 Uiso 1 1 calc GR . . . .
H11B H -0.1342 0.2011 0.4200 0.121 Uiso 1 1 calc GR . . . .
H11C H -0.1257 0.0716 0.4541 0.121 Uiso 1 1 calc GR . . . .
C12 C 0.6296(3) 0.58166(17) 0.64023(10) 0.0698(5) Uani 1 1 d . . . . .
H12 H 0.5665 0.6184 0.6054 0.084 Uiso 1 1 calc R . . . .
C13 C 0.7742(4) 0.66220(18) 0.68691(12) 0.0815(6) Uani 1 1 d . . . . .
H13 H 0.8085 0.7530 0.6834 0.098 Uiso 1 1 calc R . . . .
C14 C 0.8677(3) 0.60969(18) 0.73837(11) 0.0763(6) Uani 1 1 d . . . . .
H14 H 0.9652 0.6658 0.7693 0.092 Uiso 1 1 calc R . . . .
C15 C 0.8211(3) 0.47457(15) 0.74570(9) 0.0584(4) Uani 1 1 d . . . . .
C16 C 0.9216(3) 0.42892(17) 0.80534(9) 0.0617(4) Uani 1 1 d . . . . .
C17 C 0.7977(3) 0.3506(2) 0.84361(9) 0.0707(5) Uani 1 1 d . . . . .
H17 H 0.6481 0.3177 0.8299 0.085 Uiso 1 1 calc R . . . .
C18 C 0.8906(4) 0.3199(2) 0.90170(10) 0.0858(6) Uani 1 1 d . . . . .
H18 H 0.8014 0.2671 0.9260 0.103 Uiso 1 1 calc R . . . .
C19 C 1.1106(4) 0.3650(2) 0.92466(12) 0.0918(6) Uani 1 1 d . U . . .
C20 C 1.2349(4) 0.4427(2) 0.88710(12) 0.0911(6) Uani 1 1 d . U . . .
H20 H 1.3839 0.4756 0.9015 0.109 Uiso 1 1 calc R . . . .
C21 C 1.1461(3) 0.4740(2) 0.82831(11) 0.0812(6) Uani 1 1 d . . . . .
H21 H 1.2372 0.5257 0.8039 0.097 Uiso 1 1 calc R . . . .
C22 C 1.2130(5) 0.3323(3) 0.98823(14) 0.1332(11) Uani 1 1 d . . . . .
H22A H 1.2795 0.2441 0.9794 0.200 Uiso 1 1 calc GR . . . .
H22B H 1.0933 0.3312 1.0201 0.200 Uiso 1 1 calc GR U . . .
H22C H 1.3315 0.4008 1.0056 0.200 Uiso 1 1 calc GR . . . .
C23 C 0.2893(3) -0.05528(15) 0.72701(7) 0.0532(4) Uani 1 1 d . . . . .
H23A H 0.3317 -0.1410 0.7004 0.064 Uiso 1 1 calc R . . . .
H23B H 0.1335 -0.0372 0.7133 0.064 Uiso 1 1 calc R . . . .
C24 C 0.2897(3) -0.07011(15) 0.79861(8) 0.0515(4) Uani 1 1 d D U . . .
C25 C 0.0992(17) -0.0390(11) 0.8375(6) 0.078(2) Uani 0.58(2) 1 d . U P A 1
H25 H -0.0306 -0.0057 0.8191 0.093 Uiso 0.58(2) 1 calc R . P A 1
C25A C 0.151(3) 0.0020(19) 0.8399(8) 0.096(4) Uani 0.42(2) 1 d . U P A 2
H25A H 0.0522 0.0623 0.8251 0.115 Uiso 0.42(2) 1 calc R . P A 2
C26 C 0.0975(19) -0.0559(15) 0.9016(6) 0.106(3) Uani 0.58(2) 1 d . U P A 1
H26 H -0.0333 -0.0355 0.9267 0.128 Uiso 0.58(2) 1 calc R . P A 1
C26A C 0.156(4) -0.013(2) 0.9076(9) 0.141(7) Uani 0.42(2) 1 d . U P A 2
H26A H 0.0638 0.0409 0.9373 0.169 Uiso 0.42(2) 1 calc R . P A 2
C27 C 0.2873(6) -0.1027(3) 0.92946(12) 0.1119(9) Uani 1 1 d . U . . .
H27 H 0.2823 -0.1162 0.9733 0.134 Uiso 0.58(2) 1 calc R . P A 1
H27A H 0.2856 -0.1143 0.9736 0.134 Uiso 0.42(2) 1 calc R . P A 2
C28 C 0.471(2) -0.1286(17) 0.8973(5) 0.119(4) Uani 0.58(2) 1 d . U P A 1
H28 H 0.6002 -0.1572 0.9181 0.143 Uiso 0.58(2) 1 calc R . P A 1
C28A C 0.435(2) -0.1825(14) 0.8818(6) 0.092(3) Uani 0.42(2) 1 d . U P A 2
H28A H 0.5333 -0.2447 0.8953 0.110 Uiso 0.42(2) 1 calc R . P A 2
C29 C 0.4790(13) -0.1139(16) 0.8309(4) 0.095(3) Uani 0.58(2) 1 d D U P A 1
H29 H 0.6138 -0.1340 0.8077 0.114 Uiso 0.58(2) 1 calc R . P A 1
C29A C 0.4272(19) -0.1651(9) 0.8173(6) 0.071(2) Uani 0.42(2) 1 d . U P A 2
H29A H 0.5159 -0.2182 0.7861 0.085 Uiso 0.42(2) 1 calc R . P A 2

loop_
_atom_site_aniso_label
_atom_site_aniso_U_11
_atom_site_aniso_U_22
_atom_site_aniso_U_33
_atom_site_aniso_U_23
_atom_site_aniso_U_13
_atom_site_aniso_U_12
N1 0.0470(7) 0.0427(7) 0.0698(8) 0.0137(6) 0.0022(6) 0.0073(6)
N2 0.0437(7) 0.0407(6) 0.0515(7) 0.0123(5) -0.0045(5) -0.0001(5)
N3 0.0415(7) 0.0432(7) 0.0679(8) 0.0121(6) 0.0036(6) 0.0069(5)
C1 0.0407(8) 0.0422(8) 0.0582(9) 0.0111(6) -0.0022(6) 0.0063(6)
C2 0.0378(8) 0.0397(7) 0.0507(8) 0.0070(6) -0.0014(6) 0.0035(6)
C3 0.0398(8) 0.0377(7) 0.0670(9) 0.0075(7) 0.0071(7) 0.0036(6)
C4 0.0476(9) 0.0390(8) 0.0712(10) 0.0117(7) 0.0105(7) 0.0050(6)
C5 0.0498(9) 0.0414(8) 0.0605(9) 0.0214(7) 0.0075(7) 0.0057(7)
C6 0.0517(9) 0.0504(9) 0.0654(10) 0.0176(8) 0.0050(8) 0.0102(7)
C7 0.0614(10) 0.0553(9) 0.0588(10) 0.0123(7) 0.0087(8) 0.0096(8)
C8 0.0579(10) 0.0672(10) 0.0501(9) 0.0255(8) 0.0051(7) 0.0011(8)
C9 0.0533(10) 0.0693(11) 0.0723(11) 0.0318(9) 0.0026(8) 0.0141(8)
C10 0.0595(10) 0.0492(9) 0.0716(11) 0.0191(8) 0.0070(8) 0.0150(8)
C11 0.0768(13) 0.1077(16) 0.0585(11) 0.0158(10) -0.0025(9) 0.0016(11)
C12 0.0726(12) 0.0450(9) 0.0954(13) 0.0215(9) 0.0101(10) 0.0047(8)
C13 0.0863(14) 0.0363(9) 0.1200(17) 0.0104(10) 0.0111(13) -0.0083(9)
C14 0.0723(12) 0.0466(10) 0.1035(15) -0.0016(10) -0.0028(11) -0.0069(9)
C15 0.0463(9) 0.0443(8) 0.0802(11) -0.0012(8) 0.0075(8) -0.0002(7)
C16 0.0479(9) 0.0551(9) 0.0745(11) -0.0096(8) -0.0055(8) 0.0064(7)
C17 0.0548(11) 0.0792(12) 0.0731(12) 0.0005(10) -0.0053(9) 0.0010(9)
C18 0.0823(14) 0.0983(15) 0.0742(13) 0.0099(11) -0.0137(11) 0.0037(12)
C19 0.0795(15) 0.0952(15) 0.0910(15) -0.0108(11) -0.0242(11) 0.0185(11)
C20 0.0624(12) 0.0990(16) 0.0990(15) -0.0171(11) -0.0295(11) 0.0113(10)
C21 0.0541(11) 0.0792(13) 0.0998(15) -0.0118(11) -0.0039(10) -0.0014(9)
C22 0.132(2) 0.153(3) 0.108(2) 0.0072(18) -0.0570(18) 0.022(2)
C23 0.0544(9) 0.0457(8) 0.0594(9) 0.0131(7) -0.0097(7) -0.0109(7)
C24 0.0521(9) 0.0449(8) 0.0582(9) 0.0141(7) -0.0037(7) -0.0073(7)
C25 0.066(3) 0.089(5) 0.078(3) 0.015(3) 0.003(2) 0.008(3)
C25A 0.121(9) 0.098(9) 0.075(4) 0.022(5) 0.022(5) 0.041(7)
C26 0.093(4) 0.150(8) 0.075(3) 0.016(4) 0.019(3) 0.003(4)
C26A 0.194(14) 0.160(13) 0.074(5) 0.020(6) 0.039(7) 0.057(12)
C27 0.130(2) 0.145(2) 0.0677(14) 0.0414(15) 0.0034(15) -0.0121(18)
C28 0.106(5) 0.189(11) 0.079(4) 0.063(5) -0.008(3) 0.033(6)
C28A 0.105(5) 0.103(6) 0.077(5) 0.044(4) -0.015(4) -0.002(4)
C29 0.071(3) 0.153(8) 0.072(4) 0.045(4) 0.002(2) 0.027(4)
C29A 0.073(4) 0.079(4) 0.065(4) 0.025(3) -0.005(3) 0.008(3)

loop_
_atom_type_symbol
_atom_type_description
_atom_type_scat_dispersion_real
_atom_type_scat_dispersion_imag
_atom_type_scat_source
C C 0.0030 0.0020 'International Tables Vol C Tables 4.2.6.8 and 6.1.1.4'
H H 0.0000 0.0000 'International Tables Vol C Tables 4.2.6.8 and 6.1.1.4'
N N 0.0060 0.0030 'International Tables Vol C Tables 4.2.6.8 and 6.1.1.4'

loop_
_geom_angle_atom_site_label_1
_geom_angle_atom_site_label_2
_geom_angle_atom_site_label_3
_geom_angle
N3 N1 N2 107.15(11)
N1 N2 C23 120.47(12)
C1 N2 N1 110.65(11)
C1 N2 C23 128.73(13)
N1 N3 C2 108.69(12)
N2 C1 H1 127.4
N2 C1 C2 105.20(13)
C2 C1 H1 127.4
N3 C2 C1 108.30(12)
N3 C2 C3 122.38(12)
C1 C2 C3 129.31(13)
C4 C3 C2 119.09(13)
C4 C3 C15 120.28(14)
C15 C3 C2 120.62(14)
C3 C4 C5 122.97(13)
C12 C4 C3 119.10(15)
C12 C4 C5 117.93(15)
C6 C5 C4 122.43(14)
C6 C5 C10 117.49(15)
C10 C5 C4 120.01(14)
C5 C6 H6 119.5
C7 C6 C5 120.97(15)
C7 C6 H6 119.5
C6 C7 H7 119.2
C6 C7 C8 121.54(16)
C8 C7 H7 119.2
C7 C8 C11 121.01(17)
C9 C8 C7 117.33(16)
C9 C8 C11 121.66(16)
C8 C9 H9 119.2
C10 C9 C8 121.56(16)
C10 C9 H9 119.2
C5 C10 H10 119.4
C9 C10 C5 121.11(16)
C9 C10 H10 119.4
C8 C11 H11A 109.5
C8 C11 H11B 109.5
C8 C11 H11C 109.5
H11A C11 H11B 109.5
H11A C11 H11C 109.5
H11B C11 H11C 109.5
C4 C12 H12 119.8
C13 C12 C4 120.34(18)
C13 C12 H12 119.8
C12 C13 H13 119.8
C14 C13 C12 120.47(16)
C14 C13 H13 119.8
C13 C14 H14 119.1
C13 C14 C15 121.81(17)
C15 C14 H14 119.1
C3 C15 C16 124.17(14)
C14 C15 C3 118.00(17)
C14 C15 C16 117.78(15)
C17 C16 C15 123.42(15)
C17 C16 C21 116.37(18)
C21 C16 C15 120.03(18)
C16 C17 H17 119.1
C18 C17 C16 121.71(18)
C18 C17 H17 119.1
C17 C18 H18 119.0
C19 C18 C17 122.1(2)
C19 C18 H18 119.0
C18 C19 C22 122.4(3)
C20 C19 C18 116.7(2)
C20 C19 C22 120.9(2)
C19 C20 H20 118.9
C19 C20 C21 122.3(2)
C21 C20 H20 118.9
C16 C21 H21 119.6
C20 C21 C16 120.8(2)
C20 C21 H21 119.6
C19 C22 H22A 109.5
C19 C22 H22B 109.5
C19 C22 H22C 109.5
H22A C22 H22B 109.5
H22A C22 H22C 109.5
H22B C22 H22C 109.5
N2 C23 H23A 109.0
N2 C23 H23B 109.0
N2 C23 C24 112.94(11)
H23A C23 H23B 107.8
C24 C23 H23A 109.0
C24 C23 H23B 109.0
C25 C24 C23 121.5(5)
C25 C24 C29 115.3(6)
C25A C24 C23 120.1(8)
C25A C24 C29A 122.4(9)
C29 C24 C23 123.2(4)
C29A C24 C23 117.4(5)
C24 C25 H25 119.3
C26 C25 C24 121.4(10)
C26 C25 H25 119.3
C24 C25A H25A 120.5
C24 C25A C26A 119.0(15)
C26A C25A H25A 120.5
C25 C26 H26 120.0
C25 C26 C27 119.9(10)
C27 C26 H26 120.0
C25A C26A H26A 119.1
C27 C26A C25A 121.8(16)
C27 C26A H26A 119.1
C26 C27 H27 119.1
C26A C27 H27A 121.3
C26A C27 C28A 117.4(10)
C28 C27 C26 121.9(7)
C28 C27 H27 119.1
C28A C27 H27A 121.3
C27 C28 H28 120.0
C27 C28 C29 119.9(8)
C29 C28 H28 120.0
C27 C28A H28A 120.3
C29A C28A C27 119.4(11)
C29A C28A H28A 120.3
C24 C29 C28 121.4(7)
C24 C29 H29 119.3
C28 C29 H29 119.3
C24 C29A C28A 119.8(10)
C24 C29A H29A 120.1
C28A C29A H29A 120.1

loop_
_geom_bond_atom_site_label_1
_geom_bond_atom_site_label_2
_geom_bond_distance
N1 N2 1.3441(17)
N1 N3 1.3123(17)
N2 C1 1.3389(18)
N2 C23 1.4633(18)
N3 C2 1.3583(18)
C1 H1 0.9300
C1 C2 1.360(2)
C2 C3 1.480(2)
C3 C4 1.404(2)
C3 C15 1.414(2)
C4 C5 1.492(2)
C4 C12 1.397(2)
C5 C6 1.388(2)
C5 C10 1.388(2)
C6 H6 0.9300
C6 C7 1.380(2)
C7 H7 0.9300
C7 C8 1.384(2)
C8 C9 1.382(2)
C8 C11 1.503(2)
C9 H9 0.9300
C9 C10 1.378(2)
C10 H10 0.9300
C11 H11A 0.9600
C11 H11B 0.9600
C11 H11C 0.9600
C12 H12 0.9300
C12 C13 1.376(3)
C13 H13 0.9300
C13 C14 1.366(3)
C14 H14 0.9300
C14 C15 1.391(2)
C15 C16 1.490(2)
C16 C17 1.383(3)
C16 C21 1.397(2)
C17 H17 0.9300
C17 C18 1.382(3)
C18 H18 0.9300
C18 C19 1.373(3)
C19 C20 1.371(3)
C19 C22 1.511(3)
C20 H20 0.9300
C20 C21 1.388(3)
C21 H21 0.9300
C22 H22A 0.9600
C22 H22B 0.9600
C22 H22C 0.9600
C23 H23A 0.9700
C23 H23B 0.9700
C23 C24 1.498(2)
C24 C25 1.383(10)
C24 C25A 1.314(14)
C24 C29 1.3898(11)
C24 C29A 1.357(7)
C25 H25 0.9300
C25 C26 1.353(13)
C25A H25A 0.9300
C25A C26A 1.419(19)
C26 H26 0.9300
C26 C27 1.361(12)
C26A H26A 0.9300
C26A C27 1.321(19)
C27 H27 0.9300
C27 H27A 0.9300
C27 C28 1.270(11)
C27 C28A 1.456(14)
C28 H28 0.9300
C28 C29 1.394(11)
C28A H28A 0.9300
C28A C29A 1.361(14)
C29 H29 0.9300
C29A H29A 0.9300

loop_
_geom_torsion_atom_site_label_1
_geom_torsion_atom_site_label_2
_geom_torsion_atom_site_label_3
_geom_torsion_atom_site_label_4
_geom_torsion
N1 N2 C1 C2 -0.17(16)
N1 N2 C23 C24 80.43(17)
N1 N3 C2 C1 -0.24(16)
N1 N3 C2 C3 179.13(13)
N2 N1 N3 C2 0.13(16)
N2 C1 C2 N3 0.25(16)
N2 C1 C2 C3 -179.06(14)
N2 C23 C24 C25 111.9(5)
N2 C23 C24 C25A 87.8(11)
N2 C23 C24 C29 -67.3(8)
N2 C23 C24 C29A -95.7(6)
N3 N1 N2 C1 0.03(16)
N3 N1 N2 C23 -175.84(12)
N3 C2 C3 C4 119.38(16)
N3 C2 C3 C15 -61.9(2)
C1 N2 C23 C24 -94.61(17)
C1 C2 C3 C4 -61.4(2)
C1 C2 C3 C15 117.31(18)
C2 C3 C4 C5 -1.0(2)
C2 C3 C4 C12 179.20(14)
C2 C3 C15 C14 -179.37(15)
C2 C3 C15 C16 -2.1(2)
C3 C4 C5 C6 -55.1(2)
C3 C4 C5 C10 128.16(16)
C3 C4 C12 C13 -0.1(3)
C3 C15 C16 C17 -41.5(2)
C3 C15 C16 C21 143.63(17)
C4 C3 C15 C14 -0.7(2)
C4 C3 C15 C16 176.55(15)
C4 C5 C6 C7 -176.40(14)
C4 C5 C10 C9 176.98(14)
C4 C12 C13 C14 -0.1(3)
C5 C4 C12 C13 -179.88(16)
C5 C6 C7 C8 -1.0(2)
C6 C5 C10 C9 0.0(2)
C6 C7 C8 C9 1.0(2)
C6 C7 C8 C11 -178.66(15)
C7 C8 C9 C10 -0.5(2)
C8 C9 C10 C5 0.0(2)
C10 C5 C6 C7 0.5(2)
C11 C8 C9 C10 179.16(15)
C12 C4 C5 C6 124.73(17)
C12 C4 C5 C10 -52.0(2)
C12 C13 C14 C15 -0.1(3)
C13 C14 C15 C3 0.5(3)
C13 C14 C15 C16 -176.93(18)
C14 C15 C16 C17 135.75(19)
C14 C15 C16 C21 -39.1(2)
C15 C3 C4 C5 -179.73(14)
C15 C3 C4 C12 0.5(2)
C15 C16 C17 C18 -174.45(17)
C15 C16 C21 C20 174.15(17)
C16 C17 C18 C19 -0.1(3)
C17 C16 C21 C20 -1.1(3)
C17 C18 C19 C20 0.1(3)
C17 C18 C19 C22 179.8(2)
C18 C19 C20 C21 -0.6(3)
C19 C20 C21 C16 1.2(3)
C21 C16 C17 C18 0.6(3)
C22 C19 C20 C21 179.7(2)
C23 N2 C1 C2 175.26(13)
C23 C24 C25 C26 178.2(8)
C23 C24 C25A C26A -179.7(10)
C23 C24 C29 C28 -178.9(6)
C23 C24 C29A C28A 179.8(7)
C24 C25 C26 C27 0.9(16)
C24 C25A C26A C27 -3(2)
C25 C24 C29 C28 1.8(10)
C25 C26 C27 C28 1.7(16)
C25A C24 C29A C28A -3.8(12)
C25A C26A C27 C28A 2(2)
C26 C27 C28 C29 -2.4(14)
C26A C27 C28A C29A -1.8(17)
C27 C28 C29 C24 0.6(12)
C27 C28A C29A C24 2.6(13)
C29 C24 C25 C26 -2.5(12)
C29A C24 C25A C26A 4.0(16)
